data_7023593
loop_
_publ_author_name
'Zou, Xiaoyan'
'Yan, Pengfei'
'Zhang, Juwen'
'Zhang, Fengming'
'Hou, Guangfeng'
'Li, Guangming'

_publ_section_title
;
 NIR luminescence and catalysis of multifarious salen type ytterbium
 complexes modulated by anions.
;
_journal_issue 36
_journal_name_full 'Dalton transactions (Cambridge, England : 2003)'
_journal_page_first 13190
_journal_page_last 13199
_journal_paper_doi 10.1039/c3dt51556g
_journal_volume 42
_journal_year 2013
_chemical_formula_sum 'C78 H100 Cl4 F24 N10 O26 P4 Yb2'
_chemical_formula_weight 2664.43
_chemical_name_systematic
;
?
;
_space_group_IT_number 2
_symmetry_space_group_name_Hall '-P 1'
_symmetry_space_group_name_H-M 'P -1'
_atom_sites_solution_hydrogens geom
_atom_sites_solution_primary direct
_atom_sites_solution_secondary difmap
_audit_creation_method SHELXL-97
_cell_angle_alpha 101.100(8)
_cell_angle_beta 91.450(11)
_cell_angle_gamma 109.730(9)
_cell_formula_units_Z 2
_cell_length_a 12.472(4)
_cell_length_b 17.080(4)
_cell_length_c 28.223(7)
_cell_measurement_temperature 293(2)
_cell_volume 5527(3)
_computing_structure_refinement 'SHELXL-97 (Sheldrick, 1997)'
_computing_structure_solution 'SHELXS-97 (Sheldrick, 1990)'
_diffrn_ambient_temperature 293(2)
_diffrn_measured_fraction_theta_full 0.987
_diffrn_measured_fraction_theta_max 0.987
_diffrn_radiation_monochromator graphite
_diffrn_radiation_source 'fine-focus sealed tube'
_diffrn_radiation_type MoK\a
_diffrn_radiation_wavelength 0.71073
_diffrn_reflns_av_R_equivalents 0.0499
_diffrn_reflns_av_sigmaI/netI 0.0682
_diffrn_reflns_limit_h_max 14
_diffrn_reflns_limit_h_min -14
_diffrn_reflns_limit_k_max 20
_diffrn_reflns_limit_k_min -19
_diffrn_reflns_limit_l_max 33
_diffrn_reflns_limit_l_min -33
_diffrn_reflns_number 43218
_diffrn_reflns_theta_full 25.00
_diffrn_reflns_theta_max 25.00
_diffrn_reflns_theta_min 3.03
_exptl_absorpt_coefficient_mu 1.946
_exptl_absorpt_correction_T_max 0.678
_exptl_absorpt_correction_T_min 0.521
_exptl_crystal_density_diffrn 1.599
_exptl_crystal_density_method 'not measured'
_exptl_crystal_F_000 2658
_exptl_crystal_size_max 0.34
_exptl_crystal_size_mid 0.29
_exptl_crystal_size_min 0.20
_refine_diff_density_max 2.345
_refine_diff_density_min -1.053
_refine_diff_density_rms 0.229
_refine_ls_extinction_method none
_refine_ls_goodness_of_fit_ref 1.031
_refine_ls_hydrogen_treatment mixed
_refine_ls_matrix_type full
_refine_ls_number_parameters 1368
_refine_ls_number_reflns 19231
_refine_ls_number_restraints 50
_refine_ls_restrained_S_all 1.033
_refine_ls_R_factor_all 0.1221
_refine_ls_R_factor_gt 0.0836
_refine_ls_shift/su_max 0.057
_refine_ls_shift/su_mean 0.008
_refine_ls_structure_factor_coef Fsqd
_refine_ls_weighting_details 'calc w=1/[\s^2^(Fo^2^)+(0.1826P)^2^+18.8589P] where P=(Fo^2^+2Fc^2^)/3'
_refine_ls_weighting_scheme calc
_refine_ls_wR_factor_gt 0.2433
_refine_ls_wR_factor_ref 0.2809
_reflns_number_gt 12716
_reflns_number_total 19231
_reflns_threshold_expression >2sigma(I)
_cod_data_source_file c3dt51556g.txt
_cod_data_source_block zxy-3
_cod_original_cell_volume 5527(2)
_cod_original_sg_symbol_H-M P-1
_cod_database_code 7023593

loop_
_symmetry_equiv_pos_as_xyz
'x, y, z'
'-x, -y, -z'

loop_
_atom_site_label
_atom_site_type_symbol
_atom_site_fract_x
_atom_site_fract_y
_atom_site_fract_z
_atom_site_U_iso_or_equiv
_atom_site_adp_type
_atom_site_occupancy
_atom_site_symmetry_multiplicity
_atom_site_calc_flag
_atom_site_refinement_flags
C1 C 0.5430(9) 0.4545(6) 0.1520(4) 0.036(2) Uani 1 1 d .
C2 C 0.4926(10) 0.4918(7) 0.1889(5) 0.047(3) Uani 1 1 d .
C3 C 0.4269(13) 0.5406(9) 0.1802(6) 0.068(4) Uani 1 1 d .
H3 H 0.3978 0.5678 0.2057 0.081 Uiso 1 1 calc R
C4 C 0.4055(17) 0.5478(13) 0.1326(6) 0.087(6) Uani 1 1 d .
H4 H 0.3601 0.5791 0.1269 0.104 Uiso 1 1 calc R
C5 C 0.4481(16) 0.5112(11) 0.0951(6) 0.077(5) Uani 1 1 d .
H5 H 0.4325 0.5174 0.0639 0.092 Uiso 1 1 calc R
C6 C 0.5178(11) 0.4626(8) 0.1032(5) 0.050(3) Uani 1 1 d .
C7 C 0.5596(12) 0.4192(8) 0.0622(5) 0.055(3) Uani 1 1 d .
H7 H 0.5441 0.4288 0.0318 0.066 Uiso 1 1 calc R
C8 C 0.6281(16) 0.3133(11) 0.0198(5) 0.075(4) Uani 1 1 d .
H8A H 0.5921 0.2549 0.0232 0.090 Uiso 1 1 calc R
H8B H 0.5881 0.3203 -0.0081 0.090 Uiso 1 1 calc R
C9 C 0.7494(14) 0.3270(9) 0.0099(5) 0.066(4) Uani 1 1 d .
H9A H 0.7873 0.3867 0.0099 0.080 Uiso 1 1 calc R
H9B H 0.7494 0.2949 -0.0224 0.080 Uiso 1 1 calc R
C10 C 0.8196(13) 0.3023(8) 0.0449(5) 0.059(4) Uani 1 1 d .
H10A H 0.7727 0.2494 0.0530 0.071 Uiso 1 1 calc R
H10B H 0.8835 0.2925 0.0291 0.071 Uiso 1 1 calc R
C11 C 0.9511(10) 0.4342(7) 0.0933(5) 0.046(3) Uani 1 1 d .
H11 H 0.9863 0.4437 0.0652 0.055 Uiso 1 1 calc R
C12 C 0.9997(9) 0.4962(6) 0.1373(4) 0.038(2) Uani 1 1 d .
C13 C 1.1004(12) 0.5647(8) 0.1378(6) 0.058(3) Uani 1 1 d .
H13 H 1.1333 0.5702 0.1089 0.069 Uiso 1 1 calc R
C14 C 1.1504(12) 0.6215(9) 0.1772(6) 0.063(4) Uani 1 1 d .
H14 H 1.2172 0.6662 0.1758 0.075 Uiso 1 1 calc R
C15 C 1.1032(10) 0.6152(7) 0.2223(5) 0.051(3) Uani 1 1 d .
H15 H 1.1392 0.6553 0.2504 0.061 Uiso 1 1 calc R
C16 C 1.0031(9) 0.5490(7) 0.2238(4) 0.039(2) Uani 1 1 d .
C17 C 0.9475(9) 0.4869(6) 0.1807(4) 0.035(2) Uani 1 1 d .
C18 C 1.0024(12) 0.5880(8) 0.3104(4) 0.057(3) Uani 1 1 d .
H18A H 1.0802 0.5902 0.3137 0.086 Uiso 1 1 calc R
H18B H 0.9625 0.5648 0.3360 0.086 Uiso 1 1 calc R
H18C H 1.0013 0.6444 0.3122 0.086 Uiso 1 1 calc R
C19 C 0.4695(12) 0.5190(8) 0.2741(5) 0.056(3) Uani 1 1 d .
H19A H 0.4980 0.5797 0.2774 0.084 Uiso 1 1 calc R
H19B H 0.4907 0.5052 0.3035 0.084 Uiso 1 1 calc R
H19C H 0.3876 0.4979 0.2679 0.084 Uiso 1 1 calc R
C20 C 0.8413(8) 0.3683(6) 0.3318(3) 0.030(2) Uani 1 1 d .
C21 C 0.8540(8) 0.3024(6) 0.2955(3) 0.030(2) Uani 1 1 d .
C22 C 0.9012(10) 0.2467(7) 0.3068(4) 0.040(3) Uani 1 1 d .
H22 H 0.9059 0.2032 0.2823 0.048 Uiso 1 1 calc R
C23 C 0.9433(11) 0.2536(8) 0.3547(5) 0.049(3) Uani 1 1 d .
H23 H 0.9759 0.2153 0.3621 0.058 Uiso 1 1 calc R
C24 C 0.9351(11) 0.3176(8) 0.3901(4) 0.050(3) Uani 1 1 d .
H24 H 0.9639 0.3231 0.4217 0.060 Uiso 1 1 calc R
C25 C 0.8845(10) 0.3753(7) 0.3802(4) 0.042(3) Uani 1 1 d .
C26 C 0.8734(10) 0.4398(7) 0.4187(4) 0.042(3) Uani 1 1 d .
H26 H 0.9048 0.4439 0.4497 0.051 Uiso 1 1 calc R
C27 C 0.8062(13) 0.5540(8) 0.4524(4) 0.057(3) Uani 1 1 d .
H27A H 0.8484 0.6107 0.4477 0.068 Uiso 1 1 calc R
H27B H 0.8373 0.5483 0.4829 0.068 Uiso 1 1 calc R
C28 C 0.6860(15) 0.5451(9) 0.4557(4) 0.066(4) Uani 1 1 d .
H28A H 0.6717 0.5518 0.4896 0.079 Uiso 1 1 calc R
H28B H 0.6389 0.4877 0.4393 0.079 Uiso 1 1 calc R
C29 C 0.6471(15) 0.6087(10) 0.4337(5) 0.068(4) Uani 1 1 d .
H29A H 0.5641 0.5887 0.4297 0.082 Uiso 1 1 calc R
H29B H 0.6735 0.6636 0.4562 0.082 Uiso 1 1 calc R
C30 C 0.7463(16) 0.6912(8) 0.3767(5) 0.069(4) Uani 1 1 d .
H30 H 0.7608 0.7390 0.4016 0.083 Uiso 1 1 calc R
C31 C 0.7879(14) 0.7051(7) 0.3318(5) 0.060(4) Uani 1 1 d .
C32 C 0.8431(19) 0.7883(8) 0.3251(6) 0.090(6) Uani 1 1 d .
H32 H 0.8514 0.8341 0.3506 0.108 Uiso 1 1 calc R
C33 C 0.885(2) 0.8042(8) 0.2818(6) 0.096(7) Uani 1 1 d .
H33 H 0.9301 0.8588 0.2792 0.115 Uiso 1 1 calc R
C34 C 0.8579(16) 0.7347(7) 0.2418(6) 0.073(5) Uani 1 1 d .
H34 H 0.8752 0.7444 0.2111 0.088 Uiso 1 1 calc R
C35 C 0.8064(11) 0.6536(7) 0.2477(4) 0.044(3) Uani 1 1 d .
C36 C 0.7717(10) 0.6348(6) 0.2924(4) 0.039(2) Uani 1 1 d .
C37 C 0.7962(10) 0.5964(7) 0.1629(4) 0.040(2) Uani 1 1 d .
H37A H 0.7525 0.6297 0.1551 0.060 Uiso 1 1 calc R
H37B H 0.7723 0.5428 0.1400 0.060 Uiso 1 1 calc R
H37C H 0.8760 0.6264 0.1614 0.060 Uiso 1 1 calc R
C38 C 0.8288(11) 0.2425(7) 0.2108(4) 0.042(3) Uani 1 1 d .
H38A H 0.9077 0.2471 0.2122 0.063 Uiso 1 1 calc R
H38B H 0.8074 0.2536 0.1805 0.063 Uiso 1 1 calc R
H38C H 0.7819 0.1861 0.2132 0.063 Uiso 1 1 calc R
C39 C 0.6018(8) 0.0854(6) 0.2724(4) 0.034(2) Uani 1 1 d .
C40 C 0.5947(9) 0.0437(7) 0.2236(4) 0.038(2) Uani 1 1 d .
C41 C 0.6449(13) -0.0183(9) 0.2118(6) 0.063(4) Uani 1 1 d .
H41 H 0.6401 -0.0455 0.1795 0.075 Uiso 1 1 calc R
C42 C 0.7004(15) -0.0401(10) 0.2459(6) 0.072(4) Uani 1 1 d .
H42 H 0.7345 -0.0806 0.2364 0.087 Uiso 1 1 calc R
C43 C 0.7075(14) -0.0054(10) 0.2927(7) 0.076(5) Uani 1 1 d .
H43 H 0.7422 -0.0240 0.3156 0.091 Uiso 1 1 calc R
C44 C 0.6607(10) 0.0620(8) 0.3081(4) 0.044(3) Uani 1 1 d .
C45 C 0.6758(10) 0.1043(9) 0.3575(5) 0.051(3) Uani 1 1 d .
H45 H 0.7125 0.0847 0.3792 0.061 Uiso 1 1 calc R
C46 C 0.6706(11) 0.2092(9) 0.4261(4) 0.055(3) Uani 1 1 d .
H46A H 0.6888 0.2698 0.4287 0.065 Uiso 1 1 calc R
H46B H 0.7381 0.2009 0.4388 0.065 Uiso 1 1 calc R
C47 C 0.5735(12) 0.1776(9) 0.4575(4) 0.058(4) Uani 1 1 d .
H47A H 0.5416 0.1160 0.4480 0.070 Uiso 1 1 calc R
H47B H 0.6062 0.1920 0.4910 0.070 Uiso 1 1 calc R
C48 C 0.4778(12) 0.2110(9) 0.4557(4) 0.058(3) Uani 1 1 d .
H48A H 0.4364 0.2027 0.4840 0.069 Uiso 1 1 calc R
H48B H 0.5092 0.2717 0.4569 0.069 Uiso 1 1 calc R
C49 C 0.2903(11) 0.1217(8) 0.4123(4) 0.049(3) Uani 1 1 d .
H49 H 0.2681 0.1069 0.4415 0.059 Uiso 1 1 calc R
C50 C 0.2067(10) 0.0915(7) 0.3728(4) 0.039(2) Uani 1 1 d .
C51 C 0.0902(11) 0.0456(8) 0.3793(4) 0.048(3) Uani 1 1 d .
H51 H 0.0733 0.0290 0.4085 0.058 Uiso 1 1 calc R
C52 C 0.0062(11) 0.0262(7) 0.3446(5) 0.051(3) Uani 1 1 d .
H52 H -0.0687 -0.0024 0.3502 0.062 Uiso 1 1 calc R
C53 C 0.0292(10) 0.0486(7) 0.2991(4) 0.043(3) Uani 1 1 d .
H53 H -0.0304 0.0354 0.2751 0.051 Uiso 1 1 calc R
C54 C 0.1402(9) 0.0902(6) 0.2907(4) 0.033(2) Uani 1 1 d .
C55 C 0.2329(9) 0.1114(6) 0.3260(4) 0.036(2) Uani 1 1 d .
C56 C 0.0857(9) 0.1048(8) 0.2115(4) 0.043(3) Uani 1 1 d .
H56A H 0.0426 0.0453 0.1999 0.064 Uiso 1 1 calc R
H56B H 0.1198 0.1287 0.1850 0.064 Uiso 1 1 calc R
H56C H 0.0356 0.1335 0.2249 0.064 Uiso 1 1 calc R
C57 C 0.5227(14) 0.0280(10) 0.1414(5) 0.063(4) Uani 1 1 d .
H57A H 0.5965 0.0356 0.1297 0.094 Uiso 1 1 calc R
H57B H 0.4815 0.0523 0.1229 0.094 Uiso 1 1 calc R
H57C H 0.4807 -0.0317 0.1378 0.094 Uiso 1 1 calc R
C58 C 0.2635(9) 0.3085(6) 0.2234(4) 0.039(2) Uani 1 1 d .
C59 C 0.2447(10) 0.3297(7) 0.2727(4) 0.042(3) Uani 1 1 d .
C60 C 0.1756(11) 0.3778(8) 0.2866(5) 0.053(3) Uani 1 1 d .
H60 H 0.1658 0.3931 0.3192 0.063 Uiso 1 1 calc R
C61 C 0.1208(13) 0.4032(10) 0.2517(7) 0.073(5) Uani 1 1 d .
H61 H 0.0726 0.4334 0.2614 0.088 Uiso 1 1 calc R
C62 C 0.1364(12) 0.3850(10) 0.2051(6) 0.069(4) Uani 1 1 d .
H62 H 0.1013 0.4045 0.1827 0.083 Uiso 1 1 calc R
C63 C 0.2075(10) 0.3351(7) 0.1886(5) 0.045(3) Uani 1 1 d .
C64 C 0.2216(11) 0.3168(8) 0.1392(5) 0.053(3) Uani 1 1 d .
H64 H 0.1810 0.3355 0.1185 0.063 Uiso 1 1 calc R
C65 C 0.2980(13) 0.2612(9) 0.0678(5) 0.061(4) Uani 1 1 d .
H65A H 0.2920 0.3088 0.0554 0.073 Uiso 1 1 calc R
H65B H 0.3744 0.2601 0.0636 0.073 Uiso 1 1 calc R
C66 C 0.2158(15) 0.1829(9) 0.0385(5) 0.069(4) Uani 1 1 d .
H66 H 0.1488 0.1825 0.0231 0.083 Uiso 1 1 calc R
C67 C 0.2437(18) 0.1020(10) 0.0341(4) 0.078(5) Uani 1 1 d .
H67A H 0.1939 0.0597 0.0074 0.093 Uiso 1 1 calc R
H67B H 0.3217 0.1141 0.0256 0.093 Uiso 1 1 calc R
C68 C 0.1738(13) -0.0133(9) 0.0775(5) 0.060(3) Uani 1 1 d .
H68 H 0.1265 -0.0458 0.0496 0.071 Uiso 1 1 calc R
C69 C 0.1741(11) -0.0533(8) 0.1159(5) 0.052(3) Uani 1 1 d .
C70 C 0.1108(16) -0.1421(10) 0.1106(6) 0.085(5) Uani 1 1 d .
H70 H 0.0652 -0.1722 0.0818 0.102 Uiso 1 1 calc R
C71 C 0.1156(18) -0.1843(9) 0.1473(8) 0.098(6) Uani 1 1 d .
H71 H 0.0765 -0.2425 0.1428 0.117 Uiso 1 1 calc R
C72 C 0.1780(15) -0.1397(8) 0.1898(6) 0.076(5) Uani 1 1 d .
H72 H 0.1776 -0.1681 0.2148 0.091 Uiso 1 1 calc R
C73 C 0.2430(11) -0.0531(7) 0.1980(5) 0.048(3) Uani 1 1 d .
C74 C 0.2405(10) -0.0077(7) 0.1602(4) 0.041(3) Uani 1 1 d .
C75 C 0.3266(13) -0.0431(8) 0.2776(5) 0.056(3) Uani 1 1 d .
H75A H 0.2535 -0.0694 0.2885 0.084 Uiso 1 1 calc R
H75B H 0.3763 -0.0012 0.3039 0.084 Uiso 1 1 calc R
H75C H 0.3597 -0.0857 0.2661 0.084 Uiso 1 1 calc R
C76 C 0.2887(13) 0.3259(10) 0.3549(5) 0.062(4) Uani 1 1 d .
H76A H 0.3246 0.3863 0.3663 0.093 Uiso 1 1 calc R
H76B H 0.3233 0.2971 0.3731 0.093 Uiso 1 1 calc R
H76C H 0.2085 0.3096 0.3592 0.093 Uiso 1 1 calc R
C77 C 0.275(3) 0.8626(19) 0.4132(9) 0.161(13) Uani 1 1 d .
H77A H 0.2519 0.8886 0.4430 0.193 Uiso 1 1 calc R
H77B H 0.2910 0.8131 0.4185 0.193 Uiso 1 1 calc R
C78 C 0.035(2) 0.1814(13) 0.4847(9) 0.113(7) Uani 1 1 d .
H78A H 0.0646 0.1514 0.5046 0.135 Uiso 1 1 calc R
H78B H -0.0155 0.1397 0.4580 0.135 Uiso 1 1 calc R
Cl1 Cl 0.1405(5) 0.2463(3) 0.4635(2) 0.1036(16) Uani 1 1 d .
Cl2 Cl -0.0434(9) 0.2365(6) 0.5200(4) 0.208(5) Uani 1 1 d .
Cl3 Cl 0.3928(7) 0.9334(5) 0.3968(3) 0.146(3) Uani 1 1 d .
Cl4 Cl 0.1617(9) 0.8317(6) 0.3647(4) 0.189(4) Uani 1 1 d .
F1 F 0.9508(14) 0.0312(11) 0.0802(7) 0.159(6) Uani 1 1 d .
F2 F 0.8955(13) 0.1102(8) 0.0400(3) 0.120(4) Uani 1 1 d .
F3 F 0.9853(13) 0.1704(10) 0.1139(4) 0.178(8) Uani 1 1 d .
F4 F 0.8007(13) 0.1446(9) 0.1013(5) 0.126(5) Uani 1 1 d .
F5 F 0.8652(10) 0.0767(8) 0.1456(3) 0.103(4) Uani 1 1 d .
F6 F 0.7729(10) 0.0089(8) 0.0728(4) 0.117(4) Uani 1 1 d .
F7 F 0.9554(13) 0.5874(13) 0.0183(5) 0.158(7) Uani 1 1 d .
F8 F 0.8803(17) 0.6811(11) 0.0583(9) 0.223(11) Uani 1 1 d .
F9 F 0.7988(13) 0.5421(9) 0.0536(4) 0.134(5) Uani 1 1 d .
F10 F 0.7207(10) 0.6192(9) 0.0121(4) 0.115(4) Uani 1 1 d .
F11 F 0.793(2) 0.5221(12) -0.0236(6) 0.210(11) Uani 1 1 d .
F12 F 0.8705(12) 0.9453(12) 0.4337(6) 0.168(7) Uani 1 1 d .
F13 F 0.7861(18) 1.0405(8) 0.4433(6) 0.194(10) Uani 1 1 d .
F14 F 0.8227(12) 0.9877(7) 0.5047(3) 0.105(4) Uani 1 1 d .
F15 F 0.6426(14) 0.9457(13) 0.4753(7) 0.181(7) Uani 1 1 d .
F16 F 0.7292(12) 0.8580(6) 0.4620(4) 0.113(4) Uani 1 1 d .
F17 F 0.6898(17) 0.9132(10) 0.4005(4) 0.174(8) Uani 1 1 d .
F18 F 0.8725(16) 0.6442(15) -0.0276(7) 0.207(11) Uani 1 1 d .
F19 F 0.217(3) 0.4868(11) 0.4349(6) 0.209(11) Uani 1 1 d .
F20 F 0.2769(19) 0.6054(8) 0.4924(5) 0.168(7) Uani 1 1 d .
F21 F 0.283(3) 0.6768(10) 0.4382(7) 0.245(14) Uani 1 1 d .
F22 F 0.133(2) 0.562(2) 0.4599(9) 0.269(15) Uani 1 1 d .
F23 F 0.209(3) 0.5579(14) 0.3845(6) 0.275(16) Uani 1 1 d .
F24 F 0.352(2) 0.588(3) 0.4226(16) 0.37(3) Uani 1 1 d .
Yb1 Yb 0.71265(5) 0.42655(3) 0.240993(18) 0.04435(18) Uani 1 1 d .
Yb2 Yb 0.40717(5) 0.17126(3) 0.240475(19) 0.04484(18) Uani 1 1 d .
N1 N 0.6132(10) 0.3714(6) 0.0640(4) 0.047(2) Uani 1 1 d D
H101 H 0.640(12) 0.361(9) 0.091(3) 0.070 Uiso 1 1 d D
N2 N 0.8635(9) 0.3670(6) 0.0896(3) 0.041(2) Uani 1 1 d D
H102 H 0.830(11) 0.360(9) 0.117(3) 0.062 Uiso 1 1 d D
N3 N 0.6908(10) 0.6195(6) 0.3865(3) 0.052(3) Uani 1 1 d D
H103 H 0.6781 0.5745 0.3641 0.063 Uiso 1 1 calc RD
N4 N 0.8238(10) 0.4917(6) 0.4132(3) 0.047(2) Uani 1 1 d D
H104 H 0.814(13) 0.493(9) 0.3817(15) 0.071 Uiso 1 1 d D
N5 N 0.6439(8) 0.1664(6) 0.3750(3) 0.042(2) Uani 1 1 d D
H105 H 0.596(9) 0.174(9) 0.354(4) 0.064 Uiso 1 1 d D
N6 N 0.3973(9) 0.1689(7) 0.4115(3) 0.048(2) Uani 1 1 d D
H106 H 0.409(13) 0.188(9) 0.384(3) 0.072 Uiso 1 1 d D
N7 N 0.2849(8) 0.2767(6) 0.1196(3) 0.042(2) Uani 1 1 d D
H107 H 0.3219 0.2579 0.1380 0.050 Uiso 1 1 calc RD
N8 N 0.2331(11) 0.0646(6) 0.0769(3) 0.054(3) Uani 1 1 d D
H108 H 0.296(8) 0.096(9) 0.097(5) 0.081 Uiso 1 1 d D
N9 N 0.5667(7) 0.2405(5) 0.1515(3) 0.0322(18) Uani 1 1 d .
N10 N 0.5566(7) 0.3522(5) 0.3320(3) 0.0333(19) Uani 1 1 d .
O1 O 0.6076(7) 0.4124(4) 0.1609(3) 0.0384(16) Uani 1 1 d .
O2 O 0.5179(7) 0.4801(5) 0.2340(3) 0.0451(18) Uani 1 1 d .
O3 O 0.8518(6) 0.4267(4) 0.1829(2) 0.0333(15) Uani 1 1 d .
O4 O 0.9471(6) 0.5348(5) 0.2642(3) 0.0392(16) Uani 1 1 d .
O5 O 0.7929(7) 0.4198(4) 0.3200(2) 0.0374(16) Uani 1 1 d .
O6 O 0.8128(6) 0.3038(4) 0.2503(2) 0.0362(16) Uani 1 1 d .
O7 O 0.7274(6) 0.5567(4) 0.2977(2) 0.0339(16) Uani 1 1 d .
O8 O 0.7779(6) 0.5820(4) 0.2107(2) 0.0335(15) Uani 1 1 d .
O9 O 0.5575(6) 0.1447(4) 0.2836(2) 0.0344(15) Uani 1 1 d .
O10 O 0.5372(7) 0.0699(5) 0.1921(2) 0.0384(17) Uani 1 1 d .
O11 O 0.3375(6) 0.1481(5) 0.3178(2) 0.0355(16) Uani 1 1 d .
O12 O 0.1733(6) 0.1149(5) 0.2481(3) 0.0382(16) Uani 1 1 d .
O13 O 0.3310(6) 0.2648(4) 0.2104(3) 0.0357(16) Uani 1 1 d .
O14 O 0.3032(7) 0.3028(5) 0.3036(3) 0.0460(19) Uani 1 1 d .
O15 O 0.3001(6) 0.0721(4) 0.1676(2) 0.0331(15) Uani 1 1 d .
O16 O 0.3124(7) -0.0029(5) 0.2388(3) 0.0435(18) Uani 1 1 d .
O17 O 0.5858(6) 0.2643(4) 0.1976(2) 0.0346(16) Uani 1 1 d .
O18 O 0.4671(8) 0.2006(6) 0.1349(4) 0.062(2) Uani 1 1 d .
O19 O 0.6457(7) 0.2576(5) 0.1265(3) 0.0410(17) Uani 1 1 d .
O20 O 0.5525(7) 0.3274(5) 0.2854(3) 0.0449(19) Uani 1 1 d .
O21 O 0.5727(8) 0.4266(5) 0.3481(3) 0.052(2) Uani 1 1 d .
O22 O 0.5455(8) 0.3009(5) 0.3576(3) 0.050(2) Uani 1 1 d .
O23 O 0.4548(13) 0.7172(9) 0.3467(5) 0.106(4) Uani 1 1 d U
O24 O 0.4448(15) 0.7611(10) 0.2515(6) 0.121(5) Uani 1 1 d U
O25 O 0.4170(14) 0.9269(10) 0.0221(6) 0.116(5) Uani 1 1 d U
O26 O 0.596(2) 0.8067(17) 0.0783(10) 0.100(8) Uani 0.50 1 d PU
O27 O 0.798(3) 0.838(2) 0.1457(13) 0.126(10) Uani 0.50 1 d PU
P1 P 0.8813(3) 0.0917(3) 0.09238(13) 0.0615(9) Uani 1 1 d .
P2 P 0.8409(4) 0.6046(3) 0.01671(13) 0.0626(10) Uani 1 1 d .
P3 P 0.7542(4) 0.9498(2) 0.45233(12) 0.0636(10) Uani 1 1 d .
P4 P 0.2421(5) 0.5814(3) 0.43579(18) 0.0861(14) Uani 1 1 d .

loop_
_atom_site_aniso_label
_atom_site_aniso_U_11
_atom_site_aniso_U_22
_atom_site_aniso_U_33
_atom_site_aniso_U_23
_atom_site_aniso_U_13
_atom_site_aniso_U_12
C1 0.033(6) 0.025(4) 0.044(6) 0.007(4) -0.012(5) 0.003(4)
C2 0.042(7) 0.040(6) 0.059(7) 0.022(6) -0.003(6) 0.010(5)
C3 0.053(8) 0.065(8) 0.097(12) 0.016(8) 0.005(8) 0.037(7)
C4 0.100(14) 0.123(14) 0.081(11) 0.052(11) 0.011(10) 0.078(13)
C5 0.092(12) 0.093(11) 0.069(10) 0.031(9) -0.001(9) 0.057(10)
C6 0.055(8) 0.047(6) 0.053(7) 0.022(6) -0.013(6) 0.017(6)
C7 0.055(8) 0.058(7) 0.040(7) 0.021(6) -0.011(6) 0.000(6)
C8 0.093(12) 0.086(11) 0.040(7) -0.001(7) -0.006(8) 0.033(10)
C9 0.089(11) 0.061(8) 0.033(6) -0.007(6) 0.012(7) 0.015(8)
C10 0.078(10) 0.050(7) 0.044(7) 0.002(6) 0.018(7) 0.020(7)
C11 0.046(7) 0.049(6) 0.056(7) 0.023(6) 0.020(6) 0.025(6)
C12 0.030(5) 0.035(5) 0.056(7) 0.019(5) 0.016(5) 0.016(4)
C13 0.055(8) 0.056(7) 0.071(9) 0.027(7) 0.021(7) 0.024(7)
C14 0.042(7) 0.051(7) 0.088(11) 0.021(8) 0.012(7) 0.002(6)
C15 0.035(6) 0.041(6) 0.072(9) 0.008(6) 0.005(6) 0.009(5)
C16 0.033(6) 0.042(6) 0.046(6) 0.009(5) 0.000(5) 0.019(5)
C17 0.039(6) 0.039(5) 0.038(6) 0.015(5) 0.004(5) 0.025(5)
C18 0.057(8) 0.055(7) 0.040(6) -0.004(6) -0.007(6) 0.003(6)
C19 0.048(7) 0.052(7) 0.070(9) 0.015(7) 0.016(7) 0.018(6)
C20 0.029(5) 0.029(4) 0.030(5) 0.011(4) -0.002(4) 0.005(4)
C21 0.027(5) 0.031(5) 0.030(5) 0.006(4) 0.002(4) 0.007(4)
C22 0.049(7) 0.033(5) 0.042(6) 0.005(5) 0.014(5) 0.018(5)
C23 0.049(7) 0.055(7) 0.056(7) 0.027(6) 0.001(6) 0.027(6)
C24 0.052(7) 0.062(7) 0.041(6) 0.024(6) -0.002(5) 0.018(6)
C25 0.047(7) 0.041(6) 0.031(5) 0.011(5) -0.004(5) 0.004(5)
C26 0.040(6) 0.046(6) 0.027(5) 0.001(5) -0.010(5) 0.002(5)
C27 0.078(10) 0.046(6) 0.038(6) -0.006(5) -0.017(6) 0.020(7)
C28 0.100(12) 0.067(8) 0.027(6) -0.002(6) 0.004(7) 0.031(8)
C29 0.095(12) 0.074(9) 0.039(7) -0.004(6) 0.013(7) 0.043(9)
C30 0.122(14) 0.044(7) 0.048(8) -0.007(6) 0.011(8) 0.046(8)
C31 0.095(11) 0.031(6) 0.046(7) -0.004(5) -0.003(7) 0.021(6)
C32 0.161(19) 0.023(6) 0.062(9) -0.012(6) -0.007(10) 0.015(8)
C33 0.18(2) 0.022(6) 0.064(10) -0.001(6) 0.015(11) 0.007(8)
C34 0.122(14) 0.024(5) 0.067(9) 0.014(6) 0.022(9) 0.013(7)
C35 0.064(8) 0.036(5) 0.035(6) 0.006(5) -0.003(5) 0.024(5)
C36 0.042(6) 0.026(5) 0.041(6) -0.006(4) 0.001(5) 0.011(4)
C37 0.052(7) 0.038(5) 0.031(5) 0.016(5) 0.005(5) 0.012(5)
C38 0.055(7) 0.041(6) 0.027(5) -0.006(4) 0.003(5) 0.020(5)
C39 0.019(5) 0.041(5) 0.041(6) 0.019(5) 0.000(4) 0.006(4)
C40 0.035(6) 0.039(5) 0.044(6) 0.013(5) 0.009(5) 0.014(5)
C41 0.072(10) 0.062(8) 0.065(9) 0.002(7) 0.002(7) 0.044(8)
C42 0.082(11) 0.069(9) 0.081(11) 0.002(8) -0.006(9) 0.054(9)
C43 0.065(10) 0.074(9) 0.103(13) 0.030(10) -0.013(9) 0.038(8)
C44 0.036(6) 0.057(7) 0.054(7) 0.020(6) -0.006(5) 0.031(5)
C45 0.035(6) 0.074(8) 0.050(7) 0.033(7) -0.004(5) 0.017(6)
C46 0.045(7) 0.070(8) 0.038(6) 0.014(6) -0.016(5) 0.007(6)
C47 0.057(8) 0.076(9) 0.030(6) 0.026(6) -0.008(5) 0.003(7)
C48 0.065(9) 0.066(8) 0.030(6) 0.007(6) 0.000(6) 0.009(7)
C49 0.058(8) 0.064(7) 0.031(6) 0.021(6) 0.008(5) 0.024(6)
C50 0.038(6) 0.046(6) 0.031(5) 0.006(5) 0.010(5) 0.015(5)
C51 0.049(7) 0.058(7) 0.032(6) 0.016(5) 0.010(5) 0.010(6)
C52 0.042(7) 0.042(6) 0.061(8) 0.016(6) 0.019(6) -0.001(5)
C53 0.030(6) 0.045(6) 0.043(6) 0.006(5) -0.004(5) 0.004(5)
C54 0.037(6) 0.034(5) 0.030(5) 0.005(4) 0.007(4) 0.017(4)
C55 0.040(6) 0.032(5) 0.038(6) 0.006(4) 0.006(5) 0.017(5)
C56 0.032(6) 0.067(7) 0.034(6) 0.017(5) -0.002(5) 0.020(5)
C57 0.074(10) 0.080(9) 0.044(7) 0.002(7) 0.002(7) 0.044(8)
C58 0.036(6) 0.025(5) 0.051(6) 0.011(5) 0.000(5) 0.004(4)
C59 0.037(6) 0.041(6) 0.050(7) 0.012(5) 0.007(5) 0.014(5)
C60 0.048(7) 0.048(6) 0.071(9) 0.019(6) 0.016(6) 0.024(6)
C61 0.064(9) 0.075(9) 0.111(13) 0.042(10) 0.031(9) 0.050(8)
C62 0.050(8) 0.091(10) 0.099(12) 0.054(10) 0.014(8) 0.045(8)
C63 0.047(7) 0.044(6) 0.055(7) 0.020(6) 0.000(6) 0.024(5)
C64 0.041(7) 0.055(7) 0.070(9) 0.027(7) -0.007(6) 0.021(6)
C65 0.065(9) 0.078(9) 0.049(7) 0.032(7) 0.009(7) 0.027(7)
C66 0.085(11) 0.069(9) 0.035(7) 0.009(6) -0.024(7) 0.007(8)
C67 0.138(16) 0.069(9) 0.024(6) -0.002(6) -0.001(8) 0.040(10)
C68 0.065(9) 0.062(8) 0.041(7) -0.011(6) -0.014(6) 0.023(7)
C69 0.052(8) 0.042(6) 0.048(7) -0.007(5) -0.011(6) 0.009(6)
C70 0.095(13) 0.055(8) 0.069(10) -0.004(8) -0.032(9) -0.009(8)
C71 0.110(15) 0.036(7) 0.115(15) 0.013(9) -0.029(12) -0.010(8)
C72 0.092(12) 0.040(7) 0.084(11) 0.029(8) 0.002(9) 0.002(7)
C73 0.044(7) 0.039(6) 0.063(8) 0.019(6) -0.001(6) 0.012(5)
C74 0.041(6) 0.049(6) 0.034(6) 0.007(5) 0.009(5) 0.017(5)
C75 0.079(10) 0.059(7) 0.046(7) 0.027(6) 0.006(7) 0.035(7)
C76 0.059(9) 0.093(10) 0.038(7) 0.015(7) 0.006(6) 0.032(8)
C77 0.24(4) 0.14(2) 0.087(17) 0.042(17) 0.01(2) 0.05(3)
C78 0.118(18) 0.089(13) 0.117(17) -0.020(12) -0.013(14) 0.044(13)
Cl1 0.120(4) 0.096(3) 0.092(3) -0.003(3) 0.004(3) 0.046(3)
Cl2 0.182(9) 0.149(6) 0.200(9) -0.033(6) 0.090(8) -0.027(6)
Cl3 0.136(6) 0.141(5) 0.138(6) 0.009(5) -0.014(5) 0.033(5)
Cl4 0.178(8) 0.171(7) 0.182(8) 0.100(7) -0.018(6) -0.018(6)
F1 0.143(13) 0.179(14) 0.216(17) 0.056(13) 0.060(12) 0.124(12)
F2 0.177(13) 0.126(9) 0.044(5) 0.013(6) 0.014(6) 0.040(9)
F3 0.136(12) 0.185(14) 0.080(8) -0.024(8) -0.001(8) -0.083(11)
F4 0.172(13) 0.148(10) 0.109(9) 0.024(8) 0.028(9) 0.119(10)
F5 0.106(8) 0.154(10) 0.049(5) 0.019(6) 0.010(5) 0.046(8)
F6 0.092(8) 0.119(8) 0.093(8) -0.032(7) 0.010(6) 0.006(7)
F7 0.157(13) 0.29(2) 0.129(11) 0.132(13) 0.076(10) 0.162(15)
F8 0.165(16) 0.125(12) 0.30(3) -0.109(14) -0.024(16) 0.032(11)
F9 0.168(13) 0.149(11) 0.088(8) 0.068(8) 0.051(8) 0.034(9)
F10 0.095(8) 0.175(12) 0.098(8) 0.041(8) 0.024(7) 0.068(8)
F11 0.35(3) 0.182(15) 0.116(12) -0.051(11) -0.092(15) 0.165(19)
F12 0.101(10) 0.239(18) 0.132(12) 0.037(12) 0.057(9) 0.015(11)
F13 0.30(2) 0.079(7) 0.157(13) 0.067(8) -0.118(14) -0.012(10)
F14 0.165(11) 0.089(7) 0.048(5) 0.017(5) -0.019(6) 0.029(7)
F15 0.123(13) 0.224(18) 0.217(19) 0.020(15) 0.053(13) 0.102(13)
F16 0.163(12) 0.065(6) 0.104(8) 0.021(6) 0.034(8) 0.029(7)
F17 0.228(18) 0.144(11) 0.074(8) 0.016(8) -0.076(9) -0.020(11)
F18 0.219(17) 0.36(3) 0.229(17) 0.25(2) 0.170(15) 0.228(19)
F19 0.40(4) 0.121(11) 0.094(10) 0.004(9) -0.003(15) 0.086(17)
F20 0.26(2) 0.094(8) 0.095(9) -0.001(7) -0.016(11) 0.006(11)
F21 0.47(4) 0.097(10) 0.153(15) 0.034(10) -0.04(2) 0.086(17)
F22 0.21(2) 0.49(5) 0.161(19) 0.11(3) 0.023(18) 0.17(3)
F23 0.49(5) 0.182(17) 0.082(10) 0.026(11) -0.104(17) 0.03(2)
F24 0.17(2) 0.67(8) 0.44(5) 0.28(5) 0.14(3) 0.24(4)
Yb1 0.0501(3) 0.0380(3) 0.0439(3) 0.0087(2) 0.0033(2) 0.0141(2)
Yb2 0.0447(3) 0.0451(3) 0.0453(3) 0.0160(2) -0.0001(2) 0.0133(2)
N1 0.058(7) 0.042(5) 0.037(5) 0.007(4) -0.001(5) 0.015(5)
N2 0.053(6) 0.042(5) 0.033(5) 0.002(4) 0.006(4) 0.024(5)
N3 0.076(8) 0.047(6) 0.032(5) -0.007(4) 0.003(5) 0.028(5)
N4 0.070(7) 0.037(5) 0.024(4) -0.002(4) -0.005(5) 0.011(5)
N5 0.038(5) 0.054(6) 0.031(5) 0.007(4) -0.006(4) 0.013(5)
N6 0.047(6) 0.065(6) 0.028(5) 0.010(5) -0.002(4) 0.017(5)
N7 0.043(5) 0.043(5) 0.036(5) 0.021(4) -0.007(4) 0.004(4)
N8 0.086(9) 0.043(6) 0.030(5) -0.003(4) -0.009(5) 0.027(6)
N9 0.037(5) 0.030(4) 0.031(4) 0.003(4) 0.006(4) 0.014(4)
N10 0.033(5) 0.035(4) 0.029(4) 0.004(4) 0.009(4) 0.009(4)
O1 0.047(4) 0.033(3) 0.036(4) 0.005(3) -0.004(3) 0.017(3)
O2 0.048(5) 0.044(4) 0.048(5) 0.009(4) 0.007(4) 0.022(4)
O3 0.036(4) 0.029(3) 0.035(4) 0.012(3) 0.013(3) 0.009(3)
O4 0.039(4) 0.041(4) 0.034(4) 0.006(3) -0.002(3) 0.011(3)
O5 0.055(5) 0.029(3) 0.026(3) 0.004(3) -0.001(3) 0.014(3)
O6 0.045(4) 0.036(4) 0.028(4) -0.002(3) 0.000(3) 0.020(3)
O7 0.049(4) 0.022(3) 0.034(4) 0.007(3) 0.007(3) 0.014(3)
O8 0.047(4) 0.019(3) 0.032(4) 0.008(3) 0.002(3) 0.008(3)
O9 0.041(4) 0.043(4) 0.029(3) 0.007(3) -0.006(3) 0.028(3)
O10 0.048(5) 0.044(4) 0.029(4) 0.003(3) 0.002(3) 0.027(4)
O11 0.029(4) 0.048(4) 0.028(3) 0.012(3) 0.003(3) 0.009(3)
O12 0.026(4) 0.055(4) 0.032(4) 0.013(3) 0.000(3) 0.009(3)
O13 0.044(4) 0.037(4) 0.037(4) 0.010(3) 0.002(3) 0.027(3)
O14 0.049(5) 0.060(5) 0.036(4) 0.010(4) 0.003(4) 0.027(4)
O15 0.042(4) 0.028(3) 0.028(3) 0.005(3) 0.000(3) 0.011(3)
O16 0.055(5) 0.038(4) 0.039(4) 0.018(3) 0.003(4) 0.013(4)
O17 0.050(4) 0.023(3) 0.028(4) 0.006(3) 0.005(3) 0.008(3)
O18 0.040(5) 0.051(5) 0.076(6) -0.012(5) -0.005(5) 0.008(4)
O19 0.045(5) 0.049(4) 0.036(4) 0.012(3) 0.015(4) 0.022(4)
O20 0.040(4) 0.048(4) 0.028(4) -0.003(3) 0.006(3) -0.002(3)
O21 0.063(6) 0.032(4) 0.054(5) -0.007(4) 0.000(4) 0.016(4)
O22 0.062(6) 0.049(4) 0.043(4) 0.021(4) 0.017(4) 0.018(4)
O23 0.113(6) 0.098(5) 0.107(5) 0.020(4) 0.030(4) 0.037(4)
O24 0.124(6) 0.114(6) 0.122(6) 0.017(4) -0.001(4) 0.042(4)
O25 0.123(6) 0.116(6) 0.106(6) -0.007(4) -0.011(4) 0.054(5)
O26 0.099(9) 0.100(9) 0.098(9) 0.020(5) 0.002(5) 0.034(5)
O27 0.130(11) 0.125(11) 0.130(11) 0.026(5) 0.012(5) 0.055(6)
P1 0.060(2) 0.075(2) 0.0435(18) -0.0082(17) -0.0033(16) 0.0268(19)
P2 0.080(3) 0.068(2) 0.0501(19) 0.0294(18) 0.0208(19) 0.028(2)
P3 0.082(3) 0.065(2) 0.0388(17) 0.0183(16) 0.0072(17) 0.0150(19)
P4 0.104(4) 0.080(3) 0.065(3) 0.018(2) -0.016(3) 0.020(3)

loop_
_atom_type_symbol
_atom_type_description
_atom_type_scat_dispersion_real
_atom_type_scat_dispersion_imag
_atom_type_scat_source
C C 0.0033 0.0016 'International Tables Vol C Tables 4.2.6.8 and 6.1.1.4'
H H 0.0000 0.0000 'International Tables Vol C Tables 4.2.6.8 and 6.1.1.4'
Yb Yb -0.3850 5.5486 'International Tables Vol C Tables 4.2.6.8 and 6.1.1.4'
N N 0.0061 0.0033 'International Tables Vol C Tables 4.2.6.8 and 6.1.1.4'
O O 0.0106 0.0060 'International Tables Vol C Tables 4.2.6.8 and 6.1.1.4'
P P 0.1023 0.0942 'International Tables Vol C Tables 4.2.6.8 and 6.1.1.4'
F F 0.0171 0.0103 'International Tables Vol C Tables 4.2.6.8 and 6.1.1.4'
Cl Cl 0.1484 0.1585 'International Tables Vol C Tables 4.2.6.8 and 6.1.1.4'

loop_
_geom_angle_atom_site_label_1
_geom_angle_atom_site_label_2
_geom_angle_atom_site_label_3
_geom_angle
O1 C1 C2 121.1(10)
O1 C1 C6 121.5(10)
C2 C1 C6 117.3(10)
O2 C2 C1 114.4(10)
O2 C2 C3 123.7(12)
C1 C2 C3 121.8(12)
C2 C3 C4 119.1(14)
C2 C3 H3 120.4
C4 C3 H3 120.5
C5 C4 C3 122.2(14)
C5 C4 H4 118.9
C3 C4 H4 118.9
C4 C5 C6 119.6(14)
C4 C5 H5 120.2
C6 C5 H5 120.2
C5 C6 C1 119.8(13)
C5 C6 C7 119.8(12)
C1 C6 C7 120.4(11)
N1 C7 C6 126.1(11)
N1 C7 H7 117.0
C6 C7 H7 117.0
C9 C8 N1 115.0(13)
C9 C8 H8A 108.5
N1 C8 H8A 108.5
C9 C8 H8B 108.5
N1 C8 H8B 108.5
H8A C8 H8B 107.5
C8 C9 C10 116.2(12)
C8 C9 H9A 108.2
C10 C9 H9A 108.2
C8 C9 H9B 108.2
C10 C9 H9B 108.2
H9A C9 H9B 107.4
N2 C10 C9 113.0(11)
N2 C10 H10A 109.0
C9 C10 H10A 109.0
N2 C10 H10B 109.0
C9 C10 H10B 109.0
H10A C10 H10B 107.8
N2 C11 C12 125.0(10)
N2 C11 H11 117.5
C12 C11 H11 117.5
C13 C12 C17 119.7(12)
C13 C12 C11 120.2(10)
C17 C12 C11 120.1(9)
C14 C13 C12 122.7(12)
C14 C13 H13 118.6
C12 C13 H13 118.6
C13 C14 C15 120.5(12)
C13 C14 H14 119.8
C15 C14 H14 119.8
C16 C15 C14 119.1(12)
C16 C15 H15 120.4
C14 C15 H15 120.4
O4 C16 C15 126.0(11)
O4 C16 C17 113.3(9)
C15 C16 C17 120.7(10)
O3 C17 C12 123.4(10)
O3 C17 C16 119.3(9)
C12 C17 C16 117.2(10)
O4 C18 H18A 109.5
O4 C18 H18B 109.5
H18A C18 H18B 109.5
O4 C18 H18C 109.5
H18A C18 H18C 109.5
H18B C18 H18C 109.5
O2 C19 H19A 109.5
O2 C19 H19B 109.5
H19A C19 H19B 109.5
O2 C19 H19C 109.5
H19A C19 H19C 109.5
H19B C19 H19C 109.5
O5 C20 C21 120.2(9)
O5 C20 C25 122.8(9)
C21 C20 C25 117.0(9)
C22 C21 O6 126.7(9)
C22 C21 C20 121.6(9)
O6 C21 C20 111.7(8)
C21 C22 C23 121.2(10)
C21 C22 H22 119.4
C23 C22 H22 119.4
C24 C23 C22 118.5(10)
C24 C23 H23 120.7
C22 C23 H23 120.7
C23 C24 C25 122.1(11)
C23 C24 H24 119.0
C25 C24 H24 119.0
C24 C25 C20 119.6(10)
C24 C25 C26 120.5(10)
C20 C25 C26 119.9(11)
N4 C26 C25 124.4(10)
N4 C26 H26 117.8
C25 C26 H26 117.8
N4 C27 C28 113.6(11)
N4 C27 H27A 108.8
C28 C27 H27A 108.9
N4 C27 H27B 108.9
C28 C27 H27B 108.9
H27A C27 H27B 107.7
C27 C28 C29 115.4(12)
C27 C28 H28A 108.4
C29 C28 H28A 108.4
C27 C28 H28B 108.4
C29 C28 H28B 108.4
H28A C28 H28B 107.5
N3 C29 C28 112.8(11)
N3 C29 H29A 109.0
C28 C29 H29A 109.0
N3 C29 H29B 109.0
C28 C29 H29B 109.0
H29A C29 H29B 107.8
N3 C30 C31 126.2(11)
N3 C30 H30 116.9
C31 C30 H30 116.9
C32 C31 C30 120.5(12)
C32 C31 C36 119.2(12)
C30 C31 C36 120.2(11)
C33 C32 C31 122.0(12)
C33 C32 H32 119.0
C31 C32 H32 119.0
C32 C33 C34 117.7(12)
C32 C33 H33 121.1
C34 C33 H33 121.2
C35 C34 C33 120.5(13)
C35 C34 H34 119.7
C33 C34 H34 119.7
C34 C35 O8 124.4(11)
C34 C35 C36 122.6(11)
O8 C35 C36 112.9(9)
O7 C36 C35 121.6(9)
O7 C36 C31 121.3(10)
C35 C36 C31 117.1(10)
O8 C37 H37A 109.5
O8 C37 H37B 109.5
H37A C37 H37B 109.5
O8 C37 H37C 109.5
H37A C37 H37C 109.5
H37B C37 H37C 109.5
O6 C38 H38A 109.5
O6 C38 H38B 109.5
H38A C38 H38B 109.5
O6 C38 H38C 109.5
H38A C38 H38C 109.5
H38B C38 H38C 109.5
O9 C39 C40 120.0(9)
O9 C39 C44 121.9(10)
C40 C39 C44 118.1(10)
O10 C40 C41 126.4(11)
O10 C40 C39 114.1(9)
C41 C40 C39 119.5(11)
C42 C41 C40 121.9(14)
C42 C41 H41 119.0
C40 C41 H41 119.0
C43 C42 C41 121.8(13)
C43 C42 H42 119.1
C41 C42 H42 119.1
C42 C43 C44 119.8(13)
C42 C43 H43 120.1
C44 C43 H43 120.1
C45 C44 C39 121.0(10)
C45 C44 C43 120.3(11)
C39 C44 C43 118.7(12)
N5 C45 C44 126.2(11)
N5 C45 H45 116.9
C44 C45 H45 116.9
N5 C46 C47 113.9(10)
N5 C46 H46A 108.8
C47 C46 H46A 108.8
N5 C46 H46B 108.8
C47 C46 H46B 108.8
H46A C46 H46B 107.7
C48 C47 C46 116.9(11)
C48 C47 H47A 108.1
C46 C47 H47A 108.1
C48 C47 H47B 108.1
C46 C47 H47B 108.1
H47A C47 H47B 107.3
N6 C48 C47 112.7(11)
N6 C48 H48A 109.1
C47 C48 H48A 109.0
N6 C48 H48B 109.1
C47 C48 H48B 109.1
H48A C48 H48B 107.8
N6 C49 C50 125.4(10)
N6 C49 H49 117.3
C50 C49 H49 117.3
C49 C50 C51 120.0(10)
C49 C50 C55 121.3(10)
C51 C50 C55 118.6(10)
C52 C51 C50 121.6(10)
C52 C51 H51 119.2
C50 C51 H51 119.2
C51 C52 C53 120.7(10)
C51 C52 H52 119.6
C53 C52 H52 119.6
C54 C53 C52 119.6(11)
C54 C53 H53 120.2
C52 C53 H53 120.2
C53 C54 O12 125.0(10)
C53 C54 C55 122.1(10)
O12 C54 C55 112.9(9)
O11 C55 C54 122.2(9)
O11 C55 C50 120.6(10)
C54 C55 C50 117.2(9)
O12 C56 H56A 109.5
O12 C56 H56B 109.5
H56A C56 H56B 109.5
O12 C56 H56C 109.5
H56A C56 H56C 109.5
H56B C56 H56C 109.5
O10 C57 H57A 109.5
O10 C57 H57B 109.5
H57A C57 H57B 109.5
O10 C57 H57C 109.5
H57A C57 H57C 109.5
H57B C57 H57C 109.5
O13 C58 C59 120.6(10)
O13 C58 C63 121.0(10)
C59 C58 C63 118.3(10)
O14 C59 C60 125.2(11)
O14 C59 C58 114.3(10)
C60 C59 C58 120.5(11)
C59 C60 C61 120.4(13)
C59 C60 H60 119.8
C61 C60 H60 119.8
C62 C61 C60 121.2(13)
C62 C61 H61 119.4
C60 C61 H61 119.4
C61 C62 C63 120.8(13)
C61 C62 H62 119.6
C63 C62 H62 119.6
C64 C63 C58 121.9(11)
C64 C63 C62 119.3(11)
C58 C63 C62 118.7(12)
N7 C64 C63 126.4(11)
N7 C64 H64 116.8
C63 C64 H64 116.8
C66 C65 N7 115.8(11)
C66 C65 H65A 108.3
N7 C65 H65A 108.3
C66 C65 H65B 108.3
N7 C65 H65B 108.3
H65A C65 H65B 107.4
C65 C66 C67 117.6(14)
C65 C66 H66 121.2
C67 C66 H66 121.2
N8 C67 C66 116.6(11)
N8 C67 H67A 108.1
C66 C67 H67A 108.1
N8 C67 H67B 108.1
C66 C67 H67B 108.1
H67A C67 H67B 107.3
N8 C68 C69 126.2(12)
N8 C68 H68 116.9
C69 C68 H68 116.9
C68 C69 C74 120.5(11)
C68 C69 C70 120.6(12)
C74 C69 C70 118.9(12)
C71 C70 C69 121.5(14)
C71 C70 H70 119.3
C69 C70 H70 119.3
C72 C71 C70 119.1(13)
C72 C71 H71 120.5
C70 C71 H71 120.5
C71 C72 C73 123.2(14)
C71 C72 H72 118.4
C73 C72 H72 118.4
O16 C73 C72 127.8(11)
O16 C73 C74 113.3(9)
C72 C73 C74 118.9(13)
O15 C74 C69 122.5(10)
O15 C74 C73 119.1(10)
C69 C74 C73 118.4(11)
O16 C75 H75A 109.5
O16 C75 H75B 109.5
H75A C75 H75B 109.5
O16 C75 H75C 109.5
H75A C75 H75C 109.5
H75B C75 H75C 109.5
O14 C76 H76A 109.5
O14 C76 H76B 109.5
H76A C76 H76B 109.5
O14 C76 H76C 109.5
H76A C76 H76C 109.5
H76B C76 H76C 109.5
Cl3 C77 Cl4 107.7(13)
Cl3 C77 H77A 110.2
Cl4 C77 H77A 110.2
Cl3 C77 H77B 110.1
Cl4 C77 H77B 110.1
H77A C77 H77B 108.5
Cl1 C78 Cl2 111.3(12)
Cl1 C78 H78A 109.4
Cl2 C78 H78A 109.4
Cl1 C78 H78B 109.4
Cl2 C78 H78B 109.4
H78A C78 H78B 108.0
O3 Yb1 O7 120.4(2)
O3 Yb1 O5 109.1(3)
O7 Yb1 O5 72.6(2)
O3 Yb1 O1 75.3(2)
O7 Yb1 O1 112.2(2)
O5 Yb1 O1 171.3(2)
O3 Yb1 O20 144.0(2)
O7 Yb1 O20 94.1(2)
O5 Yb1 O20 69.2(2)
O1 Yb1 O20 102.7(2)
O3 Yb1 O17 90.1(2)
O7 Yb1 O17 148.7(2)
O5 Yb1 O17 106.0(2)
O1 Yb1 O17 66.0(2)
O20 Yb1 O17 58.1(2)
O3 Yb1 O8 71.3(2)
O7 Yb1 O8 59.8(2)
O5 Yb1 O8 119.9(2)
O1 Yb1 O8 68.4(2)
O20 Yb1 O8 142.4(2)
O17 Yb1 O8 133.8(2)
O3 Yb1 O6 70.0(2)
O7 Yb1 O6 129.2(2)
O5 Yb1 O6 58.2(2)
O1 Yb1 O6 118.3(2)
O20 Yb1 O6 80.4(2)
O17 Yb1 O6 64.8(2)
O8 Yb1 O6 136.7(2)
O3 Yb1 O4 58.6(2)
O7 Yb1 O4 69.6(2)
O5 Yb1 O4 67.4(2)
O1 Yb1 O4 120.8(2)
O20 Yb1 O4 136.5(2)
O17 Yb1 O4 140.0(2)
O8 Yb1 O4 63.2(2)
O6 Yb1 O4 80.3(2)
O3 Yb1 O2 127.3(2)
O7 Yb1 O2 65.2(2)
O5 Yb1 O2 120.8(2)
O1 Yb1 O2 57.9(2)
O20 Yb1 O2 74.4(2)
O17 Yb1 O2 91.5(2)
O8 Yb1 O2 70.2(2)
O6 Yb1 O2 152.2(2)
O4 Yb1 O2 126.5(2)
O13 Yb2 O11 110.5(2)
O13 Yb2 O9 151.5(2)
O11 Yb2 O9 74.9(2)
O13 Yb2 O15 82.4(2)
O11 Yb2 O15 117.9(2)
O9 Yb2 O15 120.9(2)
O13 Yb2 O20 77.0(3)
O11 Yb2 O20 89.4(2)
O9 Yb2 O20 75.1(3)
O15 Yb2 O20 150.3(2)
O13 Yb2 O17 77.5(2)
O11 Yb2 O17 144.1(2)
O9 Yb2 O17 82.8(2)
O15 Yb2 O17 97.6(2)
O20 Yb2 O17 57.4(2)
O13 Yb2 O12 72.1(2)
O11 Yb2 O12 60.6(2)
O9 Yb2 O12 129.6(2)
O15 Yb2 O12 67.9(2)
O20 Yb2 O12 123.6(2)
O17 Yb2 O12 147.6(2)
O13 Yb2 O16 131.3(2)
O11 Yb2 O16 69.4(2)
O9 Yb2 O16 77.1(2)
O15 Yb2 O16 59.5(2)
O20 Yb2 O16 148.6(2)
O17 Yb2 O16 132.4(2)
O12 Yb2 O16 66.4(2)
O13 Yb2 O10 129.5(2)
O11 Yb2 O10 119.4(2)
O9 Yb2 O10 57.5(2)
O15 Yb2 O10 68.3(2)
O20 Yb2 O10 109.7(2)
O17 Yb2 O10 67.3(2)
O12 Yb2 O10 126.4(2)
O16 Yb2 O10 65.5(2)
C7 N1 C8 122.5(12)
C7 N1 H101 126(10)
C8 N1 H101 111(10)
C11 N2 C10 124.0(10)
C11 N2 H102 116(9)
C10 N2 H102 120(9)
C30 N3 C29 124.0(11)
C30 N3 H103 118.0
C29 N3 H103 118.0
C26 N4 C27 124.8(10)
C26 N4 H104 111(10)
C27 N4 H104 123(10)
C45 N5 C46 121.8(11)
C45 N5 H105 112(9)
C46 N5 H105 126(9)
C49 N6 C48 123.4(10)
C49 N6 H106 112(10)
C48 N6 H106 121(10)
C64 N7 C65 123.8(11)
C64 N7 H107 118.1
C65 N7 H107 118.1
C68 N8 C67 125.2(12)
C68 N8 H108 124(10)
C67 N8 H108 105(10)
O19 N9 O18 123.4(9)
O19 N9 O17 119.8(9)
O18 N9 O17 116.9(8)
O21 N10 O22 123.0(9)
O21 N10 O20 117.6(9)
O22 N10 O20 119.3(8)
C1 O1 Yb1 126.8(6)
C2 O2 C19 116.8(10)
C2 O2 Yb1 114.1(7)
C19 O2 Yb1 126.3(8)
C17 O3 Yb1 128.4(6)
C16 O4 C18 117.8(9)
C16 O4 Yb1 112.8(6)
C18 O4 Yb1 127.9(7)
C20 O5 Yb1 131.0(6)
C21 O6 C38 115.6(8)
C21 O6 Yb1 118.9(5)
C38 O6 Yb1 125.4(6)
C36 O7 Yb1 128.4(6)
C35 O8 C37 116.3(7)
C35 O8 Yb1 115.0(6)
C37 O8 Yb1 128.3(6)
C39 O9 Yb2 130.4(6)
C40 O10 C57 117.5(9)
C40 O10 Yb2 113.0(6)
C57 O10 Yb2 127.3(7)
C55 O11 Yb2 127.2(7)
C54 O12 C56 117.9(8)
C54 O12 Yb2 115.6(6)
C56 O12 Yb2 126.5(6)
C58 O13 Yb2 139.1(6)
C59 O14 C76 115.8(9)
C74 O15 Yb2 130.8(6)
C73 O16 C75 117.8(9)
C73 O16 Yb2 116.6(6)
C75 O16 Yb2 125.6(7)
N9 O17 Yb1 121.5(5)
N9 O17 Yb2 110.2(5)
Yb1 O17 Yb2 120.7(2)
N10 O20 Yb1 116.4(5)
N10 O20 Yb2 119.9(5)
Yb1 O20 Yb2 123.1(3)
F3 P1 F1 95.0(11)
F3 P1 F4 90.9(10)
F1 P1 F4 173.9(10)
F3 P1 F2 91.7(7)
F1 P1 F2 88.5(9)
F4 P1 F2 90.2(7)
F3 P1 F5 87.5(7)
F1 P1 F5 94.0(8)
F4 P1 F5 87.4(7)
F2 P1 F5 177.4(7)
F3 P1 F6 177.0(8)
F1 P1 F6 84.9(9)
F4 P1 F6 89.2(8)
F2 P1 F6 91.3(7)
F5 P1 F6 89.5(7)
F8 P2 F18 102.8(15)
F8 P2 F11 175.3(14)
F18 P2 F11 81.4(13)
F8 P2 F7 94.9(12)
F18 P2 F7 90.3(7)
F11 P2 F7 87.3(11)
F8 P2 F9 91.0(12)
F18 P2 F9 166.2(11)
F11 P2 F9 85.0(10)
F7 P2 F9 87.6(8)
F8 P2 F10 88.1(10)
F18 P2 F10 88.2(7)
F11 P2 F10 89.8(10)
F7 P2 F10 176.9(9)
F9 P2 F10 93.3(7)
F13 P3 F15 97.4(12)
F13 P3 F17 89.9(8)
F15 P3 F17 92.0(12)
F13 P3 F16 176.6(10)
F15 P3 F16 85.5(9)
F17 P3 F16 91.8(8)
F13 P3 F12 89.7(12)
F15 P3 F12 171.7(11)
F17 P3 F12 92.4(10)
F16 P3 F12 87.3(9)
F13 P3 F14 89.6(7)
F15 P3 F14 89.4(10)
F17 P3 F14 178.6(10)
F16 P3 F14 88.6(6)
F12 P3 F14 86.3(8)
F24 P4 F23 85(2)
F24 P4 F22 164.3(19)
F23 P4 F22 106.4(18)
F24 P4 F21 84(2)
F23 P4 F21 95.0(12)
F22 P4 F21 105(2)
F24 P4 F19 89(2)
F23 P4 F19 87.8(11)
F22 P4 F19 80.6(16)
F21 P4 F19 172.5(18)
F24 P4 F20 96(2)
F23 P4 F20 178.8(12)
F22 P4 F20 73.0(12)
F21 P4 F20 86.2(9)
F19 P4 F20 91.1(8)

loop_
_geom_bond_atom_site_label_1
_geom_bond_atom_site_label_2
_geom_bond_distance
C1 O1 1.297(13)
C1 C2 1.390(17)
C1 C6 1.447(16)
C2 O2 1.371(14)
C2 C3 1.399(17)
C3 C4 1.40(2)
C3 H3 0.9300
C4 C5 1.34(2)
C4 H4 0.9300
C5 C6 1.431(19)
C5 H5 0.9300
C6 C7 1.46(2)
C7 N1 1.225(17)
C7 H7 0.9300
C8 C9 1.49(2)
C8 N1 1.495(17)
C8 H8A 0.9700
C8 H8B 0.9700
C9 C10 1.51(2)
C9 H9A 0.9700
C9 H9B 0.9700
C10 N2 1.460(15)
C10 H10A 0.9700
C10 H10B 0.9700
C11 N2 1.274(15)
C11 C12 1.434(17)
C11 H11 0.9300
C12 C13 1.396(17)
C12 C17 1.412(14)
C13 C14 1.31(2)
C13 H13 0.9300
C14 C15 1.424(19)
C14 H14 0.9300
C15 C16 1.381(15)
C15 H15 0.9300
C16 O4 1.370(13)
C16 C17 1.431(16)
C17 O3 1.298(12)
C18 O4 1.441(14)
C18 H18A 0.9600
C18 H18B 0.9600
C18 H18C 0.9600
C19 O2 1.450(14)
C19 H19A 0.9600
C19 H19B 0.9600
C19 H19C 0.9600
C20 O5 1.307(12)
C20 C21 1.423(14)
C20 C25 1.423(14)
C21 C22 1.354(15)
C21 O6 1.370(12)
C22 C23 1.408(17)
C22 H22 0.9300
C23 C24 1.365(18)
C23 H23 0.9300
C24 C25 1.401(17)
C24 H24 0.9300
C25 C26 1.437(16)
C26 N4 1.268(16)
C26 H26 0.9300
C27 N4 1.456(15)
C27 C28 1.46(2)
C27 H27A 0.9700
C27 H27B 0.9700
C28 C29 1.55(2)
C28 H28A 0.9700
C28 H28B 0.9700
C29 N3 1.475(16)
C29 H29A 0.9700
C29 H29B 0.9700
C30 N3 1.273(17)
C30 C31 1.415(19)
C30 H30 0.9300
C31 C32 1.408(18)
C31 C36 1.424(15)
C32 C33 1.38(2)
C32 H32 0.9300
C33 C34 1.413(19)
C33 H33 0.9300
C34 C35 1.361(16)
C34 H34 0.9300
C35 O8 1.383(13)
C35 C36 1.403(15)
C36 O7 1.302(12)
C37 O8 1.427(11)
C37 H37A 0.9600
C37 H37B 0.9600
C37 H37C 0.9600
C38 O6 1.444(12)
C38 H38A 0.9600
C38 H38B 0.9600
C38 H38C 0.9600
C39 O9 1.302(12)
C39 C40 1.408(15)
C39 C44 1.424(14)
C40 O10 1.356(13)
C40 C41 1.397(16)
C41 C42 1.35(2)
C41 H41 0.9300
C42 C43 1.33(2)
C42 H42 0.9300
C43 C44 1.459(19)
C43 H43 0.9300
C44 C45 1.417(18)
C45 N5 1.273(17)
C45 H45 0.9300
C46 N5 1.461(15)
C46 C47 1.529(17)
C46 H46A 0.9700
C46 H46B 0.9700
C47 C48 1.49(2)
C47 H47A 0.9700
C47 H47B 0.9700
C48 N6 1.477(16)
C48 H48A 0.9700
C48 H48B 0.9700
C49 N6 1.309(16)
C49 C50 1.398(17)
C49 H49 0.9300
C50 C51 1.435(16)
C50 C55 1.444(14)
C51 C52 1.324(18)
C51 H51 0.9300
C52 C53 1.418(16)
C52 H52 0.9300
C53 C54 1.377(15)
C53 H53 0.9300
C54 O12 1.380(12)
C54 C55 1.407(16)
C55 O11 1.291(12)
C56 O12 1.428(13)
C56 H56A 0.9600
C56 H56B 0.9600
C56 H56C 0.9600
C57 O10 1.450(14)
C57 H57A 0.9600
C57 H57B 0.9600
C57 H57C 0.9600
C58 O13 1.317(13)
C58 C59 1.414(16)
C58 C63 1.419(16)
C59 O14 1.362(14)
C59 C60 1.394(16)
C60 C61 1.40(2)
C60 H60 0.9300
C61 C62 1.33(2)
C61 H61 0.9300
C62 C63 1.453(18)
C62 H62 0.9300
C63 C64 1.398(18)
C64 N7 1.280(16)
C64 H64 0.9300
C65 C66 1.46(2)
C65 N7 1.456(15)
C65 H65A 0.9700
C65 H65B 0.9700
C66 C67 1.52(2)
C66 H66 0.9300
C67 N8 1.459(16)
C67 H67A 0.9700
C67 H67B 0.9700
C68 N8 1.290(17)
C68 C69 1.388(19)
C68 H68 0.9300
C69 C74 1.411(17)
C69 C70 1.430(18)
C70 C71 1.38(2)
C70 H70 0.9300
C71 C72 1.35(2)
C71 H71 0.9300
C72 C73 1.396(17)
C72 H72 0.9300
C73 O16 1.371(15)
C73 C74 1.440(16)
C74 O15 1.286(13)
C75 O16 1.436(13)
C75 H75A 0.9600
C75 H75B 0.9600
C75 H75C 0.9600
C76 O14 1.459(14)
C76 H76A 0.9600
C76 H76B 0.9600
C76 H76C 0.9600
C77 Cl3 1.70(3)
C77 Cl4 1.81(3)
C77 H77A 0.9700
C77 H77B 0.9700
C78 Cl1 1.62(2)
C78 Cl2 1.77(2)
C78 H78A 0.9700
C78 H78B 0.9700
F1 P1 1.555(12)
F2 P1 1.572(10)
F3 P1 1.525(11)
F4 P1 1.559(11)
F5 P1 1.579(10)
F6 P1 1.582(11)
F7 P2 1.554(13)
F8 P2 1.508(16)
F9 P2 1.604(10)
F10 P2 1.607(12)
F11 P2 1.553(16)
F12 P3 1.577(15)
F13 P3 1.537(11)
F14 P3 1.590(10)
F15 P3 1.536(14)
F16 P3 1.572(10)
F17 P3 1.557(12)
F18 P2 1.533(11)
F19 P4 1.534(17)
F20 P4 1.583(15)
F21 P4 1.521(16)
F22 P4 1.50(2)
F23 P4 1.435(15)
F24 P4 1.41(2)
Yb1 O3 2.417(6)
Yb1 O7 2.424(6)
Yb1 O5 2.461(7)
Yb1 O1 2.511(7)
Yb1 O20 2.663(7)
Yb1 O17 2.705(7)
Yb1 O8 2.809(6)
Yb1 O6 2.827(7)
Yb1 O4 2.861(8)
Yb1 O2 2.884(8)
Yb2 O13 2.384(6)
Yb2 O11 2.422(6)
Yb2 O9 2.424(7)
Yb2 O15 2.424(7)
Yb2 O20 2.707(7)
Yb2 O17 2.727(7)
Yb2 O12 2.774(7)
Yb2 O16 2.796(7)
Yb2 O10 2.931(7)
N1 H101 0.897(10)
N2 H102 0.899(10)
N3 H103 0.8600
N4 H104 0.899(10)
N5 H105 0.897(10)
N6 H106 0.899(10)
N7 H107 0.8600
N8 H108 0.898(11)
N9 O19 1.215(10)
N9 O18 1.226(12)
N9 O17 1.278(11)
N10 O21 1.209(11)
N10 O22 1.214(11)
N10 O20 1.296(11)
